data_4315512
loop_
_publ_author_name
'Scott R. Daly'
'Gregory S. Girolami'

_publ_contact_author_address
;Department of Chemistry, Box 4-6
University of Illinois at Urbana-Champaign
600 South Mathews
Urbana, IL 61801
;
_publ_contact_author_email girolami@scs.illinois.edu
_publ_contact_author_fax '(217) 333-2685'
_publ_contact_author_name 'Gregory S. Girolami'
_publ_contact_author_phone '(217) 333-2729'
_publ_section_title
;
 Synthesis, Characterization, and Structures of Divalent Europium and
 Ytterbium N,N-Dimethylaminodiboranates
;
_journal_name_full 'Inorganic Chemistry'
_journal_page_first 4578
_journal_page_last 4585
_journal_paper_doi 10.1021/ic100292u
_journal_volume 49
_journal_year 2010
_chemical_formula_sum 'C12 H44 B4 Eu N2 O4'
_chemical_formula_weight 475.69
_chemical_name_systematic
; 
 ? 
;
_space_group_IT_number 14
_symmetry_cell_setting monoclinic
_symmetry_space_group_name_Hall '-P 2yn'
_symmetry_space_group_name_H-M 'P 1 21/n 1'
_atom_sites_solution_hydrogens geom
_atom_sites_solution_primary direct
_atom_sites_solution_secondary difmap
_audit_creation_method SHELXL-97
_cell_angle_alpha 90.00
_cell_angle_beta 103.552(6)
_cell_angle_gamma 90.00
_cell_formula_units_Z 4
_cell_length_a 10.4304(11)
_cell_length_b 14.3523(15)
_cell_length_c 16.6107(18)
_cell_measurement_reflns_used 9781
_cell_measurement_temperature 193(2)
_cell_measurement_theta_max 27.13
_cell_measurement_theta_min 1.90
_cell_volume 2417.4(4)
_computing_cell_refinement 'Bruker APEX'
_computing_data_collection 'Bruker APEX'
_computing_data_reduction 'Bruker SAINT'
_computing_molecular_graphics 'Bruker SHELXTL'
_computing_publication_material 'Bruker SHELXTL'
_computing_structure_refinement 'SHELXL-97 (Sheldrick, 1997)'
_computing_structure_solution 'SHELXS-97 (Sheldrick, 1990)'
_diffrn_ambient_temperature 193(2)
_diffrn_detector_area_resol_mean 8.33
_diffrn_measured_fraction_theta_full 0.998
_diffrn_measured_fraction_theta_max 0.998
_diffrn_measurement_device_type 'CCD area detector'
_diffrn_measurement_method 'psi and omega scans'
_diffrn_radiation_monochromator graphite
_diffrn_radiation_source 'fine-focus sealed tube'
_diffrn_radiation_type MoK\a
_diffrn_radiation_wavelength 0.71073
_diffrn_reflns_av_R_equivalents 0.0869
_diffrn_reflns_av_sigmaI/netI 0.0429
_diffrn_reflns_limit_h_max 13
_diffrn_reflns_limit_h_min -13
_diffrn_reflns_limit_k_max 18
_diffrn_reflns_limit_k_min -18
_diffrn_reflns_limit_l_max 21
_diffrn_reflns_limit_l_min -21
_diffrn_reflns_number 33520
_diffrn_reflns_theta_full 27.13
_diffrn_reflns_theta_max 27.13
_diffrn_reflns_theta_min 1.90
_exptl_absorpt_coefficient_mu 2.608
_exptl_absorpt_correction_T_max 0.79196
_exptl_absorpt_correction_T_min 0.54414
_exptl_absorpt_correction_type integration
_exptl_absorpt_process_details XPREP/SHELXTL
_exptl_crystal_colour yellow
_exptl_crystal_density_diffrn 1.307
_exptl_crystal_density_method 'not measured'
_exptl_crystal_description block
_exptl_crystal_F_000 980
_exptl_crystal_size_max 0.393
_exptl_crystal_size_mid 0.303
_exptl_crystal_size_min 0.136
_refine_diff_density_max 0.829
_refine_diff_density_min -0.616
_refine_diff_density_rms 0.079
_refine_ls_extinction_method none
_refine_ls_goodness_of_fit_ref 0.961
_refine_ls_hydrogen_treatment mixed
_refine_ls_matrix_type full
_refine_ls_number_parameters 264
_refine_ls_number_reflns 5347
_refine_ls_number_restraints 34
_refine_ls_restrained_S_all 0.959
_refine_ls_R_factor_all 0.0304
_refine_ls_R_factor_gt 0.0227
_refine_ls_shift/su_max 0.001
_refine_ls_shift/su_mean 0.000
_refine_ls_structure_factor_coef Fsqd
_refine_ls_weighting_details 'calc w=1/[\s^2^(Fo^2^)+(0.0210P)^2^+0.0000P] where P=(Fo^2^+2Fc^2^)/3'
_refine_ls_weighting_scheme calc
_refine_ls_wR_factor_gt 0.0525
_refine_ls_wR_factor_ref 0.0548
_reflns_number_gt 4417
_reflns_number_total 5347
_reflns_threshold_expression >2sigma(I)
_cod_data_source_file ic100292u_si_001_2.cif
_cod_data_source_block ba68i2m_face
_cod_database_code 4315512

loop_
_symmetry_equiv_pos_as_xyz
'x, y, z'
'-x+1/2, y+1/2, -z+1/2'
'-x, -y, -z'
'x-1/2, -y-1/2, z-1/2'

loop_
_atom_site_label
_atom_site_type_symbol
_atom_site_fract_x
_atom_site_fract_y
_atom_site_fract_z
_atom_site_U_iso_or_equiv
_atom_site_adp_type
_atom_site_occupancy
_atom_site_symmetry_multiplicity
_atom_site_calc_flag
_atom_site_refinement_flags
_atom_site_disorder_assembly
_atom_site_disorder_group
Eu1 Eu 0.762143(11) 0.301274(8) 0.123198(7) 0.02501(5) Uani 1 1 d . . .
B1 B 0.4679(3) 0.2556(2) 0.0617(2) 0.0393(8) Uani 1 1 d D . .
H11 H 0.498(3) 0.3226(13) 0.0978(16) 0.048(8) Uiso 1 1 d D . .
H12 H 0.545(2) 0.229(2) 0.0286(17) 0.060(9) Uiso 1 1 d D . .
H13 H 0.3703(19) 0.267(2) 0.0145(14) 0.046(8) Uiso 1 1 d D . .
B2 B 0.5855(3) 0.1621(3) 0.1925(2) 0.0470(9) Uani 1 1 d D . .
H21 H 0.665(2) 0.145(2) 0.1588(17) 0.062(10) Uiso 1 1 d D . .
H22 H 0.611(3) 0.2321(13) 0.2249(18) 0.057(9) Uiso 1 1 d D . .
H23 H 0.570(2) 0.1032(15) 0.2356(14) 0.039(7) Uiso 1 1 d D . .
N1 N 0.4504(2) 0.17872(14) 0.12594(13) 0.0330(5) Uani 1 1 d . . .
C1 C 0.4069(3) 0.0914(2) 0.0815(2) 0.0591(9) Uani 1 1 d . . .
H1A H 0.3894 0.0448 0.1206 0.089 Uiso 1 1 calc R . .
H1B H 0.4762 0.0686 0.0556 0.089 Uiso 1 1 calc R . .
H1C H 0.3262 0.1029 0.0387 0.089 Uiso 1 1 calc R . .
C2 C 0.3484(3) 0.2080(3) 0.1691(2) 0.0611(10) Uani 1 1 d . . .
H2A H 0.2653 0.2194 0.1283 0.092 Uiso 1 1 calc R . .
H2B H 0.3767 0.2654 0.2002 0.092 Uiso 1 1 calc R . .
H2C H 0.3354 0.1588 0.2073 0.092 Uiso 1 1 calc R . .
B3 B 0.9303(4) 0.1584(3) 0.0601(2) 0.0492(9) Uani 1 1 d D . .
H31 H 0.970(3) 0.2207(15) 0.1015(16) 0.055(9) Uiso 1 1 d D . .
H32 H 0.8270(16) 0.143(2) 0.0684(18) 0.056(9) Uiso 1 1 d D . .
H33 H 1.002(3) 0.0973(17) 0.076(2) 0.075(10) Uiso 1 1 d D . .
B4 B 0.8304(3) 0.2851(2) -0.04868(19) 0.0333(7) Uani 1 1 d D . .
H41 H 0.7309(16) 0.2726(17) -0.0332(15) 0.031(7) Uiso 1 1 d D . .
H42 H 0.880(2) 0.3429(14) -0.0051(14) 0.041(7) Uiso 1 1 d D . .
H43 H 0.818(3) 0.3092(17) -0.1158(11) 0.041(8) Uiso 1 1 d D . .
N2 N 0.9111(2) 0.19079(14) -0.03319(14) 0.0369(5) Uani 1 1 d . . .
C3 C 0.8409(3) 0.1183(2) -0.0903(2) 0.0585(9) Uani 1 1 d . . .
H3A H 0.8309 0.1390 -0.1476 0.088 Uiso 1 1 calc R . .
H3B H 0.7537 0.1076 -0.0795 0.088 Uiso 1 1 calc R . .
H3C H 0.8918 0.0602 -0.0815 0.088 Uiso 1 1 calc R . .
C4 C 1.0418(3) 0.2054(2) -0.0511(2) 0.0530(9) Uani 1 1 d . . .
H4A H 1.0922 0.1472 -0.0418 0.079 Uiso 1 1 calc R . .
H4B H 1.0894 0.2539 -0.0145 0.079 Uiso 1 1 calc R . .
H4C H 1.0305 0.2248 -0.1089 0.079 Uiso 1 1 calc R . .
O1 O 0.95107(17) 0.43378(11) 0.14576(10) 0.0322(4) Uani 1 1 d . . .
O2 O 0.68864(17) 0.46528(11) 0.06164(10) 0.0309(4) Uani 1 1 d . . .
C11 C 1.0882(3) 0.4136(2) 0.1575(2) 0.0504(8) Uani 1 1 d . . .
H11A H 1.1087 0.4028 0.1037 0.076 Uiso 1 1 calc R . .
H11B H 1.1100 0.3578 0.1920 0.076 Uiso 1 1 calc R . .
H11C H 1.1401 0.4664 0.1851 0.076 Uiso 1 1 calc R . .
C12 C 0.9159(3) 0.51746(18) 0.09943(16) 0.0372(6) Uani 1 1 d . . .
H12A H 0.9257 0.5091 0.0420 0.045 Uiso 1 1 calc R . .
H12B H 0.9738 0.5693 0.1252 0.045 Uiso 1 1 calc R . .
C13 C 0.7755(3) 0.53877(18) 0.09929(16) 0.0361(6) Uani 1 1 d . . .
H13A H 0.7674 0.5478 0.1570 0.043 Uiso 1 1 calc R . .
H13B H 0.7490 0.5975 0.0687 0.043 Uiso 1 1 calc R . .
C14 C 0.6441(3) 0.47439(19) -0.02634(16) 0.0420(7) Uani 1 1 d . . .
H14A H 0.6013 0.5351 -0.0397 0.063 Uiso 1 1 calc R . .
H14B H 0.5808 0.4247 -0.0477 0.063 Uiso 1 1 calc R . .
H14C H 0.7195 0.4696 -0.0519 0.063 Uiso 1 1 calc R . .
O3 O 0.9257(2) 0.27379(16) 0.26372(12) 0.0492(5) Uani 1 1 d . . .
O4 O 0.72922(19) 0.40488(14) 0.25038(11) 0.0427(5) Uani 1 1 d . . .
C21 C 0.9820(5) 0.1900(3) 0.2916(3) 0.107(2) Uani 1 1 d . . .
H21A H 1.0761 0.1990 0.3165 0.160 Uiso 1 1 calc R . .
H21B H 0.9714 0.1464 0.2451 0.160 Uiso 1 1 calc R . .
H21C H 0.9387 0.1646 0.3332 0.160 Uiso 1 1 calc R . .
C22 C 0.9349(4) 0.3466(3) 0.3246(2) 0.0779(12) Uani 1 1 d . . .
H22A H 0.9852 0.3997 0.3095 0.093 Uiso 1 1 calc R . .
H22B H 0.9832 0.3230 0.3793 0.093 Uiso 1 1 calc R . .
C23 C 0.8056(4) 0.3783(3) 0.33008(18) 0.0647(10) Uani 1 1 d . . .
H23A H 0.7597 0.3278 0.3528 0.078 Uiso 1 1 calc R . .
H23B H 0.8147 0.4321 0.3683 0.078 Uiso 1 1 calc R . .
C24 C 0.6079(3) 0.4454(2) 0.2559(2) 0.0591(9) Uani 1 1 d . . .
H24A H 0.5531 0.3983 0.2744 0.089 Uiso 1 1 calc R . .
H24B H 0.5620 0.4691 0.2014 0.089 Uiso 1 1 calc R . .
H24C H 0.6247 0.4969 0.2957 0.089 Uiso 1 1 calc R . .

loop_
_atom_site_aniso_label
_atom_site_aniso_U_11
_atom_site_aniso_U_22
_atom_site_aniso_U_33
_atom_site_aniso_U_23
_atom_site_aniso_U_13
_atom_site_aniso_U_12
Eu1 0.02637(7) 0.02443(7) 0.02293(7) 0.00298(5) 0.00314(5) 0.00105(5)
B1 0.0358(18) 0.0364(18) 0.0399(18) 0.0150(14) -0.0029(14) -0.0048(14)
B2 0.0365(19) 0.052(2) 0.046(2) 0.0250(17) -0.0033(15) -0.0090(16)
N1 0.0309(12) 0.0323(11) 0.0337(11) 0.0073(9) 0.0031(9) -0.0034(9)
C1 0.053(2) 0.0343(16) 0.080(2) 0.0039(16) -0.0033(17) -0.0125(14)
C2 0.0371(18) 0.094(3) 0.056(2) 0.0040(18) 0.0180(15) -0.0022(17)
B3 0.057(2) 0.0409(19) 0.051(2) 0.0088(17) 0.0155(18) 0.0231(17)
B4 0.0347(17) 0.0338(16) 0.0311(15) -0.0018(12) 0.0070(12) 0.0062(13)
N2 0.0349(13) 0.0349(12) 0.0403(13) -0.0094(10) 0.0074(10) 0.0074(10)
C3 0.062(2) 0.0420(18) 0.071(2) -0.0213(16) 0.0141(17) 0.0021(15)
C4 0.0345(16) 0.075(2) 0.0516(19) -0.0070(16) 0.0155(14) 0.0124(15)
O1 0.0312(10) 0.0309(9) 0.0347(9) 0.0018(7) 0.0083(8) -0.0042(7)
O2 0.0373(10) 0.0264(9) 0.0282(9) 0.0031(7) 0.0060(7) 0.0004(7)
C11 0.0361(16) 0.0554(19) 0.0569(19) 0.0049(16) 0.0050(14) -0.0060(14)
C12 0.0451(16) 0.0329(14) 0.0347(14) 0.0025(11) 0.0116(12) -0.0076(12)
C13 0.0471(17) 0.0243(13) 0.0371(14) 0.0004(11) 0.0103(12) -0.0028(11)
C14 0.0523(18) 0.0371(15) 0.0330(14) 0.0030(12) 0.0028(13) 0.0135(13)
O3 0.0479(12) 0.0595(13) 0.0318(10) 0.0058(10) -0.0077(9) 0.0031(10)
O4 0.0510(12) 0.0485(12) 0.0294(9) -0.0038(9) 0.0108(8) -0.0052(10)
C21 0.151(5) 0.052(2) 0.079(3) 0.025(2) -0.049(3) -0.004(2)
C22 0.073(3) 0.114(3) 0.0356(18) -0.013(2) -0.0078(17) -0.001(2)
C23 0.066(2) 0.095(3) 0.0293(16) -0.0098(17) 0.0038(15) -0.005(2)
C24 0.074(2) 0.059(2) 0.0495(19) -0.0075(16) 0.0261(18) 0.0097(18)

loop_
_atom_type_symbol
_atom_type_description
_atom_type_scat_dispersion_real
_atom_type_scat_dispersion_imag
_atom_type_scat_source
C C 0.0033 0.0016 'International Tables Vol C Tables 4.2.6.8 and 6.1.1.4'
H H 0.0000 0.0000 'International Tables Vol C Tables 4.2.6.8 and 6.1.1.4'
B B 0.0013 0.0007 'International Tables Vol C Tables 4.2.6.8 and 6.1.1.4'
N N 0.0061 0.0033 'International Tables Vol C Tables 4.2.6.8 and 6.1.1.4'
O O 0.0106 0.0060 'International Tables Vol C Tables 4.2.6.8 and 6.1.1.4'
Eu Eu -0.1578 3.6682 'International Tables Vol C Tables 4.2.6.8 and 6.1.1.4'

loop_
_geom_angle_atom_site_label_1
_geom_angle_atom_site_label_2
_geom_angle_atom_site_label_3
_geom_angle
_geom_angle_site_symmetry_1
_geom_angle_site_symmetry_3
_geom_angle_publ_flag
O3 Eu1 O2 124.34(6) . . ?
O3 Eu1 O4 63.23(7) . . ?
O2 Eu1 O4 74.17(5) . . ?
O3 Eu1 O1 71.07(6) . . ?
O2 Eu1 O1 63.70(5) . . ?
O4 Eu1 O1 73.92(6) . . ?
O3 Eu1 B3 84.03(9) . . ?
O2 Eu1 B3 127.87(8) . . ?
O4 Eu1 B3 147.12(8) . . ?
O1 Eu1 B3 93.54(9) . . ?
O3 Eu1 B1 131.81(8) . . ?
O2 Eu1 B1 83.29(7) . . ?
O4 Eu1 B1 94.49(8) . . ?
O1 Eu1 B1 146.78(7) . . ?
B3 Eu1 B1 110.72(11) . . ?
O3 Eu1 B4 125.06(8) . . ?
O2 Eu1 B4 79.45(7) . . ?
O4 Eu1 B4 150.19(7) . . ?
O1 Eu1 B4 82.15(7) . . ?
B3 Eu1 B4 50.08(9) . . ?
B1 Eu1 B4 96.00(9) . . ?
O3 Eu1 B2 83.74(8) . . ?
O2 Eu1 B2 125.34(8) . . ?
O4 Eu1 B2 82.42(9) . . ?
O1 Eu1 B2 151.15(8) . . ?
B3 Eu1 B2 97.68(12) . . ?
B1 Eu1 B2 49.77(8) . . ?
B4 Eu1 B2 125.02(10) . . ?
O3 Eu1 H11 126.3(6) . . ?
O2 Eu1 H11 69.0(5) . . ?
O4 Eu1 H11 75.2(4) . . ?
O1 Eu1 H11 128.7(4) . . ?
B3 Eu1 H11 132.2(3) . . ?
B1 Eu1 H11 21.6(3) . . ?
B4 Eu1 H11 108.0(5) . . ?
B2 Eu1 H11 57.4(6) . . ?
O3 Eu1 H12 140.4(7) . . ?
O2 Eu1 H12 89.3(7) . . ?
O4 Eu1 H12 115.9(3) . . ?
O1 Eu1 H12 148.5(7) . . ?
B3 Eu1 H12 90.8(4) . . ?
B1 Eu1 H12 21.4(3) . . ?
B4 Eu1 H12 76.9(4) . . ?
B2 Eu1 H12 58.0(6) . . ?
H11 Eu1 H12 41.6(6) . . ?
O3 Eu1 H21 82.6(7) . . ?
O2 Eu1 H21 141.1(6) . . ?
O4 Eu1 H21 99.9(5) . . ?
O1 Eu1 H21 153.0(7) . . ?
B3 Eu1 H21 77.4(4) . . ?
B1 Eu1 H21 58.5(6) . . ?
B4 Eu1 H21 109.3(5) . . ?
B2 Eu1 H21 20.3(4) . . ?
H11 Eu1 H21 72.3(7) . . ?
H12 Eu1 H21 58.1(10) . . ?
O3 Eu1 H22 75.0(6) . . ?
O2 Eu1 H22 114.1(5) . . ?
O4 Eu1 H22 61.1(3) . . ?
O1 Eu1 H22 132.3(4) . . ?
B3 Eu1 H22 115.3(5) . . ?
B1 Eu1 H22 57.0(6) . . ?
B4 Eu1 H22 145.5(4) . . ?
B2 Eu1 H22 21.3(3) . . ?
H11 Eu1 H22 55.1(9) . . ?
H12 Eu1 H22 72.0(8) . . ?
H21 Eu1 H22 40.1(6) . . ?
O3 Eu1 H31 69.9(6) . . ?
O2 Eu1 H31 122.3(6) . . ?
O4 Eu1 H31 129.4(4) . . ?
O1 Eu1 H31 73.9(4) . . ?
B3 Eu1 H31 21.4(3) . . ?
B1 Eu1 H31 132.1(3) . . ?
B4 Eu1 H31 56.8(6) . . ?
B2 Eu1 H31 110.9(6) . . ?
H11 Eu1 H31 153.6(5) . . ?
H12 Eu1 H31 112.0(4) . . ?
H21 Eu1 H31 91.7(6) . . ?
H22 Eu1 H31 123.3(9) . . ?
O3 Eu1 H32 90.7(6) . . ?
O2 Eu1 H32 136.8(6) . . ?
O4 Eu1 H32 149.0(6) . . ?
O1 Eu1 H32 115.1(3) . . ?
B3 Eu1 H32 21.6(3) . . ?
B1 Eu1 H32 91.1(4) . . ?
B4 Eu1 H32 58.6(6) . . ?
B2 Eu1 H32 78.0(4) . . ?
H11 Eu1 H32 112.6(4) . . ?
H12 Eu1 H32 73.0(7) . . ?
H21 Eu1 H32 57.9(7) . . ?
H22 Eu1 H32 97.6(5) . . ?
H31 Eu1 H32 41.8(6) . . ?
O3 Eu1 H41 142.1(4) . . ?
O2 Eu1 H41 78.0(6) . . ?
O4 Eu1 H41 151.4(5) . . ?
O1 Eu1 H41 99.7(4) . . ?
B3 Eu1 H41 59.4(5) . . ?
B1 Eu1 H41 75.5(3) . . ?
B4 Eu1 H41 20.5(3) . . ?
B2 Eu1 H41 108.9(4) . . ?
H11 Eu1 H41 88.7(6) . . ?
H12 Eu1 H41 56.6(6) . . ?
H21 Eu1 H41 97.4(8) . . ?
H22 Eu1 H41 127.4(5) . . ?
H31 Eu1 H41 72.3(7) . . ?
H32 Eu1 H41 59.2(8) . . ?
O3 Eu1 H42 114.3(5) . . ?
O2 Eu1 H42 69.3(5) . . ?
O4 Eu1 H42 130.7(3) . . ?
O1 Eu1 H42 60.8(3) . . ?
B3 Eu1 H42 58.9(5) . . ?
B1 Eu1 H42 112.4(4) . . ?
B4 Eu1 H42 21.4(3) . . ?
B2 Eu1 H42 146.3(3) . . ?
H11 Eu1 H42 118.5(8) . . ?
H12 Eu1 H42 95.8(5) . . ?
H21 Eu1 H42 129.2(5) . . ?
H22 Eu1 H42 166.9(5) . . ?
H31 Eu1 H42 56.2(9) . . ?
H32 Eu1 H42 73.7(7) . . ?
H41 Eu1 H42 39.7(5) . . ?
N1 B1 Eu1 100.92(15) . . ?
N1 B1 H11 107.2(15) . . ?
Eu1 B1 H11 60.7(15) . . ?
N1 B1 H12 107.5(16) . . ?
Eu1 B1 H12 57.9(16) . . ?
H11 B1 H12 113(2) . . ?
N1 B1 H13 110.0(15) . . ?
Eu1 B1 H13 149.0(15) . . ?
H11 B1 H13 109(2) . . ?
H12 B1 H13 109(2) . . ?
N1 B2 Eu1 98.70(16) . . ?
N1 B2 H21 108.8(16) . . ?
Eu1 B2 H21 52.3(17) . . ?
N1 B2 H22 105.5(16) . . ?
Eu1 B2 H22 61.0(16) . . ?
H21 B2 H22 108(2) . . ?
N1 B2 H23 108.1(13) . . ?
Eu1 B2 H23 152.8(13) . . ?
H21 B2 H23 112(2) . . ?
H22 B2 H23 114(2) . . ?
C1 N1 C2 108.3(2) . . ?
C1 N1 B1 109.1(2) . . ?
C2 N1 B1 109.9(2) . . ?
C1 N1 B2 109.8(2) . . ?
C2 N1 B2 109.1(2) . . ?
B1 N1 B2 110.6(2) . . ?
N1 C1 H1A 109.5 . . ?
N1 C1 H1B 109.5 . . ?
H1A C1 H1B 109.5 . . ?
N1 C1 H1C 109.5 . . ?
H1A C1 H1C 109.5 . . ?
H1B C1 H1C 109.5 . . ?
N1 C2 H2A 109.5 . . ?
N1 C2 H2B 109.5 . . ?
H2A C2 H2B 109.5 . . ?
N1 C2 H2C 109.5 . . ?
H2A C2 H2C 109.5 . . ?
H2B C2 H2C 109.5 . . ?
N2 B3 Eu1 100.87(17) . . ?
N2 B3 H31 107.6(15) . . ?
Eu1 B3 H31 54.6(15) . . ?
N2 B3 H32 105.7(15) . . ?
Eu1 B3 H32 56.9(16) . . ?
H31 B3 H32 107(2) . . ?
N2 B3 H33 112.1(17) . . ?
Eu1 B3 H33 146.9(17) . . ?
H31 B3 H33 110(2) . . ?
H32 B3 H33 114(2) . . ?
N2 B4 Eu1 98.18(16) . . ?
N2 B4 H41 107.9(13) . . ?
Eu1 B4 H41 52.3(12) . . ?
N2 B4 H42 111.9(14) . . ?
Eu1 B4 H42 62.1(14) . . ?
H41 B4 H42 105.9(18) . . ?
N2 B4 H43 110.4(13) . . ?
Eu1 B4 H43 151.0(14) . . ?
H41 B4 H43 111.6(19) . . ?
H42 B4 H43 109.1(19) . . ?
C4 N2 C3 108.2(2) . . ?
C4 N2 B4 109.1(2) . . ?
C3 N2 B4 109.4(2) . . ?
C4 N2 B3 109.1(2) . . ?
C3 N2 B3 110.5(2) . . ?
B4 N2 B3 110.5(2) . . ?
N2 C3 H3A 109.5 . . ?
N2 C3 H3B 109.5 . . ?
H3A C3 H3B 109.5 . . ?
N2 C3 H3C 109.5 . . ?
H3A C3 H3C 109.5 . . ?
H3B C3 H3C 109.5 . . ?
N2 C4 H4A 109.5 . . ?
N2 C4 H4B 109.5 . . ?
H4A C4 H4B 109.5 . . ?
N2 C4 H4C 109.5 . . ?
H4A C4 H4C 109.5 . . ?
H4B C4 H4C 109.5 . . ?
C12 O1 C11 111.6(2) . . ?
C12 O1 Eu1 115.51(14) . . ?
C11 O1 Eu1 123.47(16) . . ?
C14 O2 C13 113.49(19) . . ?
C14 O2 Eu1 118.54(14) . . ?
C13 O2 Eu1 113.26(13) . . ?
O1 C11 H11A 109.5 . . ?
O1 C11 H11B 109.5 . . ?
H11A C11 H11B 109.5 . . ?
O1 C11 H11C 109.5 . . ?
H11A C11 H11C 109.5 . . ?
H11B C11 H11C 109.5 . . ?
O1 C12 C13 107.5(2) . . ?
O1 C12 H12A 110.2 . . ?
C13 C12 H12A 110.2 . . ?
O1 C12 H12B 110.2 . . ?
C13 C12 H12B 110.2 . . ?
H12A C12 H12B 108.5 . . ?
O2 C13 C12 111.6(2) . . ?
O2 C13 H13A 109.3 . . ?
C12 C13 H13A 109.3 . . ?
O2 C13 H13B 109.3 . . ?
C12 C13 H13B 109.3 . . ?
H13A C13 H13B 108.0 . . ?
O2 C14 H14A 109.5 . . ?
O2 C14 H14B 109.5 . . ?
H14A C14 H14B 109.5 . . ?
O2 C14 H14C 109.5 . . ?
H14A C14 H14C 109.5 . . ?
H14B C14 H14C 109.5 . . ?
C21 O3 C22 116.5(3) . . ?
C21 O3 Eu1 125.5(2) . . ?
C22 O3 Eu1 116.4(2) . . ?
C24 O4 C23 111.3(2) . . ?
C24 O4 Eu1 124.25(16) . . ?
C23 O4 Eu1 115.95(19) . . ?
O3 C21 H21A 109.5 . . ?
O3 C21 H21B 109.5 . . ?
H21A C21 H21B 109.5 . . ?
O3 C21 H21C 109.5 . . ?
H21A C21 H21C 109.5 . . ?
H21B C21 H21C 109.5 . . ?
O3 C22 C23 111.3(3) . . ?
O3 C22 H22A 109.4 . . ?
C23 C22 H22A 109.4 . . ?
O3 C22 H22B 109.4 . . ?
C23 C22 H22B 109.4 . . ?
H22A C22 H22B 108.0 . . ?
O4 C23 C22 110.6(3) . . ?
O4 C23 H23A 109.5 . . ?
C22 C23 H23A 109.5 . . ?
O4 C23 H23B 109.5 . . ?
C22 C23 H23B 109.5 . . ?
H23A C23 H23B 108.1 . . ?
O4 C24 H24A 109.5 . . ?
O4 C24 H24B 109.5 . . ?
H24A C24 H24B 109.5 . . ?
O4 C24 H24C 109.5 . . ?
H24A C24 H24C 109.5 . . ?
H24B C24 H24C 109.5 . . ?

loop_
_geom_bond_atom_site_label_1
_geom_bond_atom_site_label_2
_geom_bond_distance
_geom_bond_site_symmetry_2
_geom_bond_publ_flag
Eu1 O3 2.5786(19) . ?
Eu1 O2 2.6089(16) . ?
Eu1 O4 2.6705(18) . ?
Eu1 O1 2.7008(16) . ?
Eu1 B3 3.040(4) . ?
Eu1 B1 3.070(3) . ?
Eu1 B4 3.109(3) . ?
Eu1 B2 3.115(3) . ?
Eu1 H11 2.70(3) . ?
Eu1 H12 2.65(3) . ?
Eu1 H21 2.58(3) . ?
Eu1 H22 2.75(3) . ?
Eu1 H31 2.55(3) . ?
Eu1 H32 2.60(3) . ?
Eu1 H41 2.57(2) . ?
Eu1 H42 2.77(3) . ?
B1 N1 1.575(4) . ?
B1 H11 1.138(12) . ?
B1 H12 1.139(12) . ?
B1 H13 1.143(16) . ?
B2 N1 1.591(4) . ?
B2 H21 1.133(13) . ?
B2 H22 1.143(13) . ?
B2 H23 1.145(16) . ?
N1 C1 1.470(3) . ?
N1 C2 1.477(4) . ?
C1 H1A 0.9800 . ?
C1 H1B 0.9800 . ?
C1 H1C 0.9800 . ?
C2 H2A 0.9800 . ?
C2 H2B 0.9800 . ?
C2 H2C 0.9800 . ?
B3 N2 1.586(4) . ?
B3 H31 1.143(13) . ?
B3 H32 1.140(12) . ?
B3 H33 1.141(16) . ?
B4 N2 1.583(4) . ?
B4 H41 1.140(12) . ?
B4 H42 1.142(12) . ?
B4 H43 1.146(16) . ?
N2 C4 1.476(4) . ?
N2 C3 1.481(3) . ?
C3 H3A 0.9800 . ?
C3 H3B 0.9800 . ?
C3 H3C 0.9800 . ?
C4 H4A 0.9800 . ?
C4 H4B 0.9800 . ?
C4 H4C 0.9800 . ?
O1 C12 1.427(3) . ?
O1 C11 1.427(3) . ?
O2 C14 1.432(3) . ?
O2 C13 1.435(3) . ?
C11 H11A 0.9800 . ?
C11 H11B 0.9800 . ?
C11 H11C 0.9800 . ?
C12 C13 1.495(4) . ?
C12 H12A 0.9900 . ?
C12 H12B 0.9900 . ?
C13 H13A 0.9900 . ?
C13 H13B 0.9900 . ?
C14 H14A 0.9800 . ?
C14 H14B 0.9800 . ?
C14 H14C 0.9800 . ?
O3 C21 1.371(4) . ?
O3 C22 1.442(4) . ?
O4 C24 1.415(4) . ?
O4 C23 1.428(3) . ?
C21 H21A 0.9800 . ?
C21 H21B 0.9800 . ?
C21 H21C 0.9800 . ?
C22 C23 1.446(5) . ?
C22 H22A 0.9900 . ?
C22 H22B 0.9900 . ?
C23 H23A 0.9900 . ?
C23 H23B 0.9900 . ?
C24 H24A 0.9800 . ?
C24 H24B 0.9800 . ?
C24 H24C 0.9800 . ?
